data_1526468
loop_
_publ_author_name
'Schaak, R.E.'
'Mallouk, T.E.'

_publ_section_title
;
 Synthesis, proton exchange, and topochemical dehydration of new
 Ruddlesden-Popper tantalates and titanotantalates
;
_journal_name_full 'Journal of Solid State Chemistry'
_journal_page_first 46
_journal_page_last 54
_journal_volume 155
_journal_year 2000
_chemical_formula_sum 'Ca1.1 K2.18 Na1.12 O9.54 Ta2.93'
_chemical_name_systematic 'K2.18 Ca1.1 Na1.12 Ta2.93 O9.54'
_space_group_IT_number 139
_symmetry_space_group_name_Hall '-I 4 2'
_symmetry_space_group_name_H-M 'I 4/m m m'
_cell_angle_alpha 90
_cell_angle_beta 90
_cell_angle_gamma 90
_cell_formula_units_Z 2
_cell_length_a 3.9185
_cell_length_b 3.9185
_cell_length_c 29.519
_cell_volume 453.254
_citation_journal_id_ASTM JSSCBI
_cod_data_source_file Schaak_JSSCBI_2000_74.cif
_cod_data_source_block Ca1.1K2.18Na1.12O9.54Ta2.93
_cod_original_cell_volume 453.2537
_cod_database_code 1526468

loop_
_symmetry_equiv_pos_as_xyz
x,y,z
-y,x,z
-x,-y,z
y,-x,z
x,-y,-z
y,x,-z
-x,y,-z
-y,-x,-z
-x,-y,-z
y,-x,-z
x,y,-z
-y,x,-z
-x,y,z
-y,-x,z
x,-y,z
y,x,z
x+1/2,y+1/2,z+1/2
-y+1/2,x+1/2,z+1/2
-x+1/2,-y+1/2,z+1/2
y+1/2,-x+1/2,z+1/2
x+1/2,-y+1/2,-z+1/2
y+1/2,x+1/2,-z+1/2
-x+1/2,y+1/2,-z+1/2
-y+1/2,-x+1/2,-z+1/2
-x+1/2,-y+1/2,-z+1/2
y+1/2,-x+1/2,-z+1/2
x+1/2,y+1/2,-z+1/2
-y+1/2,x+1/2,-z+1/2
-x+1/2,y+1/2,z+1/2
-y+1/2,-x+1/2,z+1/2
x+1/2,-y+1/2,z+1/2
y+1/2,x+1/2,z+1/2

loop_
_atom_site_label
_atom_site_type_symbol
_atom_site_fract_x
_atom_site_fract_y
_atom_site_fract_z
_atom_site_occupancy
_atom_site_U_iso_or_equiv
O2 O-2 0 0 0.071 0.96 0.0
Na1 Na+1 0 0 0.4229 0.56 0.0
K1 K+1 0 0 0.2904 1.09 0.0
Ca1 Ca+2 0 0 0.4229 0.55 0.0
O1 O-2 0 0.5 0 0.94 0.0
Ta1 Ta+4 0 0 0 1.01 0.0
O4 O-2 0 0 0.2001 0.99 0.0
O3 O-2 0 0.5 0.134 0.94 0.0
Ta2 Ta+4 0 0 0.1375 0.96 0.0
